data_2104057
loop_
_publ_author_name
'van Mechelen, Jan B.'
'Peschar, Rene'
'Schenk, Henk'

_publ_section_title
;
 Structures of mono-unsaturated triacylglycerols. III. The \b-2
 polymorphs of <i>trans</i>-mono-unsaturated triacylglycerols and
 related fully saturated triacylglycerols
;
_journal_coeditor_code DR5018
_journal_issue 2
_journal_name_full 'Acta Crystallographica Section B'
_journal_page_first 240
_journal_page_last 248
_journal_paper_doi 10.1107/S0108768108004813
_journal_volume 64
_journal_year 2008
_chemical_formula_moiety 'C57 H108 O6'
_chemical_formula_structural 'C57 H108 O6'
_chemical_formula_sum 'C57 H108 O6'
_chemical_formula_weight 889.47
_chemical_melting_point 336
_chemical_name_common '\b-2 SES'
_chemical_name_systematic 1,3-distearoyl-2-elaidoylglycerol
_space_group_IT_number 2
_symmetry_cell_setting triclinic
_symmetry_space_group_name_Hall '-P 1'
_symmetry_space_group_name_H-M 'P -1'
_audit_creation_method 'from EXP file using GSAS2CIF'
_cell_angle_alpha 92.004(3)
_cell_angle_beta 88.763(4)
_cell_angle_gamma 100.180(2)
_cell_formula_units_Z 2
_cell_length_a 5.42455(13)
_cell_length_b 11.9520(4)
_cell_length_c 44.644(2)
_cell_measurement_temperature 250
_cell_volume 2846.80(17)
_computing_structure_refinement GSAS
_diffrn_ambient_temperature 250
_diffrn_radiation_type synchrotron
_diffrn_radiation_wavelength 0.79948
_exptl_absorpt_correction_T_max 1.00000
_exptl_absorpt_correction_T_min 1.00000
_exptl_absorpt_process_details
;   GSAS Absorption/surface roughness correction: function number 0
 No correction is applied.
;
_exptl_crystal_colour white
_exptl_crystal_density_diffrn 1.038
_exptl_crystal_description powder
_refine_ls_extinction_method none
_refine_ls_goodness_of_fit_all 3.99
_refine_ls_hydrogen_treatment constr
_refine_ls_matrix_type full
_refine_ls_number_parameters 552
_refine_ls_number_restraints 551
_refine_ls_shift/su_max 0.16
_refine_ls_shift/su_mean 0.01
_reflns_number_total 540
_cod_data_source_file dr5018.cif
_cod_data_source_block SES-B2-SC1638-250K-E
_cod_depositor_comments
;
The following automatic conversions were performed:
'_geom_bond_publ_flag' value 'N' changed to 'n' according to
'/home/saulius/struct/CIF-dictionaries/cif_core.dic' dictionary named
'cif_core.dic' version 2.4.1 from 2010-06-29 (340
times).

'_geom_angle_publ_flag' value 'N' changed to 'n' according to
'/home/saulius/struct/CIF-dictionaries/cif_core.dic' dictionary named
'cif_core.dic' version 2.4.1 from 2010-06-29 (330 times).

Automatic conversion script
Id: cif_fix_enum 1527 2010-12-29 10:47:43Z saulius 

The following automatic conversions were performed:

'_geom_bond_publ_flag' value 'N' changed to 'n' according to
/home/saulius/struct/CIF-dictionaries/cif_core.dic dictionary named
'cif_core.dic' version 2.4.1 from 2010-06-29 (340
times).

'_geom_angle_publ_flag' value 'N' changed to 'n' according
to /home/saulius/struct/CIF-dictionaries/cif_core.dic dictionary
named 'cif_core.dic' version 2.4.1 from 2010-06-29 (330 times).

Automatic conversion script
Id: cif_fix_values 1715 2011-07-08 13:25:40Z adriana 
;
_cod_original_cell_volume 2846.78(19)
_cod_database_code 2104057

loop_
_symmetry_equiv_pos_site_id
_symmetry_equiv_pos_as_xyz
1 +x,+y,+z
-1 -x,-y,-z

loop_
_atom_site_type_symbol
_atom_site_label
_atom_site_fract_x
_atom_site_fract_y
_atom_site_fract_z
_atom_site_U_iso_or_equiv
_atom_site_thermal_displace_type
_atom_site_occupancy
O O1a 0.3976(3) 0.81629(12) -0.53243(3) 0.0253 Uiso 1.0
C C1a 0.2512(2) 0.89378(11) -0.53477(2) 0.0253 Uiso 1.0
C C2a 0.2641(3) 0.93714(11) -0.56598(2) 0.0253 Uiso 1.0
O O2a 0.1045(3) 0.9151(3) -0.51584(4) 0.0253 Uiso 1.0
C C3a 0.1801(3) 0.83852(12) -0.58797(3) 0.0253 Uiso 1.0
C C4a 0.3595(3) 0.84649(12) -0.61474(3) 0.0253 Uiso 1.0
C C5a 0.2822(3) 0.74622(12) -0.63645(3) 0.0253 Uiso 1.0
C C6a 0.4613(3) 0.75596(12) -0.66327(3) 0.0253 Uiso 1.0
C C7a 0.3846(3) 0.65694(12) -0.68538(3) 0.0253 Uiso 1.0
C C8a 0.5675(3) 0.66610(12) -0.71183(3) 0.0253 Uiso 1.0
C C9a 0.4929(3) 0.56637(12) -0.73380(3) 0.0253 Uiso 1.0
C C10a 0.6673(3) 0.57796(12) -0.76107(3) 0.0253 Uiso 1.0
C C11a 0.5934(3) 0.47754(12) -0.78286(3) 0.0253 Uiso 1.0
C C12a 0.7661(3) 0.48928(11) -0.81030(3) 0.0253 Uiso 1.0
C C13a 0.6930(3) 0.38848(11) -0.83199(3) 0.0253 Uiso 1.0
C C14a 0.8587(3) 0.40302(12) -0.85999(3) 0.0253 Uiso 1.0
C C15a 0.7859(3) 0.30272(12) -0.88186(3) 0.0253 Uiso 1.0
C C16a 0.9511(3) 0.31796(11) -0.90990(3) 0.0253 Uiso 1.0
C C17a 0.8827(3) 0.21658(12) -0.93152(3) 0.0253 Uiso 1.0
C C18a 1.0574(3) 0.22950(16) -0.95875(3) 0.0253 Uiso 1.0
C C1 0.5112(3) 0.80910(10) -0.50337(3) 0.0253 Uiso 1.0
C C2 0.4711(3) 0.68811(9) -0.49372(2) 0.0253 Uiso 1.0
O O1b 0.3277(4) 0.67756(16) -0.46559(3) 0.0253 Uiso 1.0
C C1b 0.40019(18) 0.75446(13) -0.44383(3) 0.0253 Uiso 1.0
C C2b 0.1789(2) 0.79451(12) -0.42907(3) 0.0253 Uiso 1.0
O O2b 0.6125(3) 0.7824(5) -0.43582(8) 0.0253 Uiso 1.0
C C3b 0.2599(2) 0.86562(14) -0.40092(3) 0.0253 Uiso 1.0
C C4b 0.0377(2) 0.86564(14) -0.37957(3) 0.0253 Uiso 1.0
C C5b 0.1232(2) 0.93305(14) -0.35101(3) 0.0253 Uiso 1.0
C C6b -0.0953(2) 0.93419(14) -0.32916(3) 0.0253 Uiso 1.0
C C7b -0.0047(2) 1.00557(14) -0.30137(3) 0.0253 Uiso 1.0
C C8b -0.2178(2) 1.00623(14) -0.27873(3) 0.0253 Uiso 1.0
C C9b -0.1224(2) 1.07368(13) -0.25109(3) 0.0253 Uiso 1.0
C C10b -0.2687(2) 1.13259(13) -0.23563(3) 0.0253 Uiso 1.0
C C11b -0.1704(2) 1.20455(14) -0.20881(3) 0.0253 Uiso 1.0
C C12b -0.3826(2) 1.21106(13) -0.18638(3) 0.0253 Uiso 1.0
C C13b -0.2894(2) 1.28757(13) -0.15955(3) 0.0253 Uiso 1.0
C C14b -0.5015(2) 1.28899(13) -0.13678(3) 0.0253 Uiso 1.0
C C15b -0.4124(3) 1.36550(13) -0.10979(3) 0.0253 Uiso 1.0
C C16b -0.6241(3) 1.36482(13) -0.08686(3) 0.0253 Uiso 1.0
C C17b -0.5368(3) 1.44363(13) -0.06021(3) 0.0253 Uiso 1.0
C C18b -0.7496(3) 1.44516(16) -0.03755(3) 0.0253 Uiso 1.0
C C3 0.3242(2) 0.61055(13) -0.51669(3) 0.0253 Uiso 1.0
O O1c 0.4889(3) 0.5823(2) -0.54104(3) 0.0253 Uiso 1.0
C C1c 0.38195(18) 0.5416(3) -0.56666(2) 0.0253 Uiso 1.0
C C2c 0.5717(3) 0.54899(12) -0.59178(3) 0.0253 Uiso 1.0
O O2c 0.1602(2) 0.5148(9) -0.56998(9) 0.0253 Uiso 1.0
C C3c 0.5020(3) 0.45030(12) -0.61418(3) 0.0253 Uiso 1.0
C C4c 0.6873(3) 0.46285(11) -0.64040(3) 0.0253 Uiso 1.0
C C5c 0.6250(3) 0.36244(11) -0.66244(3) 0.0253 Uiso 1.0
C C6c 0.8083(3) 0.37636(11) -0.68885(3) 0.0253 Uiso 1.0
C C7c 0.7511(3) 0.27451(11) -0.71054(3) 0.0253 Uiso 1.0
C C8c 0.9236(3) 0.29109(11) -0.73794(3) 0.0253 Uiso 1.0
C C9c 0.8634(3) 0.18974(11) -0.75975(3) 0.0253 Uiso 1.0
C C10c 1.0408(3) 0.20393(11) -0.78673(3) 0.0253 Uiso 1.0
C C11c 0.9789(3) 0.10239(11) -0.80845(3) 0.0253 Uiso 1.0
C C12c 1.1581(3) 0.11643(11) -0.83525(3) 0.0253 Uiso 1.0
C C13c 1.0984(3) 0.01528(11) -0.85713(3) 0.0253 Uiso 1.0
C C14c 1.2782(3) 0.03071(11) -0.88388(3) 0.0253 Uiso 1.0
C C15c 1.2196(3) -0.06922(11) -0.90617(3) 0.0253 Uiso 1.0
C C16c 1.3987(3) -0.05252(11) -0.93298(3) 0.0253 Uiso 1.0
C C17c 1.3397(3) -0.15255(12) -0.95521(3) 0.0253 Uiso 1.0
C C18c 1.5285(3) -0.13912(16) -0.98106(3) 0.0253 Uiso 1.0
H H181a 1.0464(13) 0.3020(2) -0.96876(10) 0.0507 Uiso 1.0
H H182a 1.2335(5) 0.2312(6) -0.95230(13) 0.0507 Uiso 1.0
H H183a 1.0076(12) 0.1638(3) -0.97315(8) 0.0507 Uiso 1.0
H H171a 0.7064(5) 0.2123(6) -0.93817(13) 0.0507 Uiso 1.0
H H172a 0.8975(13) 0.1451(2) -0.92126(10) 0.0507 Uiso 1.0
H H161a 1.1306(5) 0.3249(7) -0.90421(14) 0.0507 Uiso 1.0
H H162a 0.9270(12) 0.3887(2) -0.91995(10) 0.0507 Uiso 1.0
H H151a 0.6069(5) 0.2977(6) -0.88756(14) 0.0507 Uiso 1.0
H H152a 0.8063(12) 0.2310(2) -0.87210(10) 0.0507 Uiso 1.0
H H141a 1.0374(5) 0.4078(6) -0.85421(14) 0.0507 Uiso 1.0
H H142a 0.8394(12) 0.4748(2) -0.86981(10) 0.0507 Uiso 1.0
H H131a 0.5140(5) 0.3832(6) -0.83770(14) 0.0507 Uiso 1.0
H H132a 0.7137(12) 0.3171(2) -0.82207(10) 0.0507 Uiso 1.0
H H121a 0.9427(5) 0.4922(6) -0.80390(13) 0.0507 Uiso 1.0
H H122a 0.7533(13) 0.5611(2) -0.82052(10) 0.0507 Uiso 1.0
H H111a 0.4168(5) 0.4749(6) -0.78924(13) 0.0507 Uiso 1.0
H H112a 0.6060(13) 0.4055(2) -0.77271(10) 0.0507 Uiso 1.0
H H101a 0.8432(5) 0.5802(6) -0.75449(13) 0.0507 Uiso 1.0
H H102a 0.6562(13) 0.6501(2) -0.77121(10) 0.0507 Uiso 1.0
H H91a 0.3172(5) 0.5648(6) -0.74035(13) 0.0507 Uiso 1.0
H H92a 0.5029(13) 0.4939(2) -0.72372(10) 0.0507 Uiso 1.0
H H81a 0.7399(5) 0.6654(6) -0.70443(12) 0.0507 Uiso 1.0
H H82a 0.5660(14) 0.7389(2) -0.72213(10) 0.0507 Uiso 1.0
H H71a 0.2123(5) 0.6585(6) -0.69267(12) 0.0507 Uiso 1.0
H H72a 0.3852(14) 0.5839(2) -0.67516(10) 0.0507 Uiso 1.0
H H61a 0.6348(5) 0.7551(6) -0.65628(13) 0.0507 Uiso 1.0
H H62a 0.4578(14) 0.8290(2) -0.67337(10) 0.0507 Uiso 1.0
H H51a 0.1082(5) 0.7462(6) -0.64341(13) 0.0507 Uiso 1.0
H H52a 0.2874(14) 0.6738(2) -0.62611(10) 0.0507 Uiso 1.0
H H41a 0.5328(5) 0.8460(6) -0.60762(13) 0.0507 Uiso 1.0
H H42a 0.3562(14) 0.9190(2) -0.62514(10) 0.0507 Uiso 1.0
H H31a 0.1793(14) 0.7651(2) -0.57784(10) 0.0507 Uiso 1.0
H H32a 0.0076(5) 0.8418(6) -0.59490(13) 0.0507 Uiso 1.0
H H21a 0.1515(6) 0.9945(3) -0.56736(17) 0.0507 Uiso 1.0
H H22a 0.4403(5) 0.9734(5) -0.57088(15) 0.0507 Uiso 1.0
H H11 0.6952(5) 0.8389(6) -0.50496(18) 0.0507 Uiso 1.0
H H12 0.4343(8) 0.8563(3) -0.48812(8) 0.0507 Uiso 1.0
H H181b -0.8889(6) 1.4754(4) -0.04698(11) 0.0507 Uiso 1.0
H H182b -0.8126(12) 1.3663(2) -0.03076(13) 0.0507 Uiso 1.0
H H183b -0.6872(11) 1.4952(4) -0.01989(7) 0.0507 Uiso 1.0
H H171b -0.4777(13) 1.5225(2) -0.06726(13) 0.0507 Uiso 1.0
H H172b -0.3957(6) 1.4164(4) -0.05030(10) 0.0507 Uiso 1.0
H H161b -0.6795(13) 1.2857(2) -0.07979(13) 0.0507 Uiso 1.0
H H162b -0.7680(6) 1.3910(4) -0.09640(11) 0.0507 Uiso 1.0
H H151b -0.3537(13) 1.4449(2) -0.11647(13) 0.0507 Uiso 1.0
H H152b -0.2704(6) 1.3373(4) -0.10035(11) 0.0507 Uiso 1.0
H H141b -0.6412(6) 1.3181(4) -0.14643(11) 0.0507 Uiso 1.0
H H142b -0.5633(13) 1.2099(2) -0.13003(13) 0.0507 Uiso 1.0
H H131b -0.1496(6) 1.2579(4) -0.15006(11) 0.0507 Uiso 1.0
H H132b -0.2272(13) 1.3665(2) -0.16636(13) 0.0507 Uiso 1.0
H H121b -0.5175(6) 1.2426(4) -0.19635(10) 0.0507 Uiso 1.0
H H122b -0.4519(12) 1.1330(2) -0.17942(13) 0.0507 Uiso 1.0
H H111b -0.0967(12) 1.2829(2) -0.21525(13) 0.0507 Uiso 1.0
H H112b -0.0382(6) 1.1699(3) -0.19922(11) 0.0507 Uiso 1.0
H H101b -0.4509(5) 1.1218(9) -0.24031(16) 0.0507 Uiso 1.0
H H91b 0.0602(5) 1.0850(9) -0.24648(16) 0.0507 Uiso 1.0
H H81b -0.2883(12) 0.9263(2) -0.27330(14) 0.0507 Uiso 1.0
H H82b -0.3521(6) 1.0413(3) -0.28774(11) 0.0507 Uiso 1.0
H H71b 0.0617(12) 1.0853(2) -0.30727(14) 0.0507 Uiso 1.0
H H72b 0.1323(6) 0.9732(4) -0.29208(11) 0.0507 Uiso 1.0
H H61b -0.1646(12) 0.8546(2) -0.32338(14) 0.0507 Uiso 1.0
H H62b -0.2289(6) 0.9675(4) -0.33888(10) 0.0507 Uiso 1.0
H H51b 0.1964(12) 1.0130(2) -0.35613(14) 0.0507 Uiso 1.0
H H52b 0.2540(6) 0.8975(3) -0.34141(11) 0.0507 Uiso 1.0
H H41b -0.0921(6) 0.9014(3) -0.38934(10) 0.0507 Uiso 1.0
H H42b -0.0356(12) 0.7856(2) -0.37453(14) 0.0507 Uiso 1.0
H H31b 0.3929(6) 0.8332(4) -0.39079(10) 0.0507 Uiso 1.0
H H32b 0.3286(12) 0.9455(2) -0.40655(14) 0.0507 Uiso 1.0
H H21b 0.1044(8) 0.8415(3) -0.44332(8) 0.0507 Uiso 1.0
H H22b 0.0508(7) 0.7271(3) -0.42361(14) 0.0507 Uiso 1.0
H H21 0.6366(5) 0.6644(4) -0.49088(16) 0.0507 Uiso 1.0
H H181c 1.5263(14) -0.0656(2) -0.99100(10) 0.0507 Uiso 1.0
H H182c 1.6998(5) -0.1394(6) -0.97328(12) 0.0507 Uiso 1.0
H H183c 1.4840(12) -0.2037(3) -0.99594(8) 0.0507 Uiso 1.0
H H171c 1.1677(5) -0.1557(6) -0.96321(12) 0.0507 Uiso 1.0
H H172c 1.3469(14) -0.2248(2) -0.94491(10) 0.0507 Uiso 1.0
H H161c 1.5746(5) -0.0466(7) -0.92602(13) 0.0507 Uiso 1.0
H H162c 1.3812(13) 0.0190(2) -0.94307(10) 0.0507 Uiso 1.0
H H151c 1.0439(5) -0.0752(6) -0.91324(13) 0.0507 Uiso 1.0
H H152c 1.2368(13) -0.1410(2) -0.89617(10) 0.0507 Uiso 1.0
H H141c 1.4534(5) 0.0360(6) -0.87671(13) 0.0507 Uiso 1.0
H H142c 1.2631(13) 0.1025(2) -0.89398(10) 0.0507 Uiso 1.0
H H131c 0.9226(5) 0.0092(7) -0.86418(13) 0.0507 Uiso 1.0
H H132c 1.1153(13) -0.0558(2) -0.84678(10) 0.0507 Uiso 1.0
H H121c 1.3335(5) 0.1221(6) -0.82812(13) 0.0507 Uiso 1.0
H H122c 1.1426(13) 0.1877(2) -0.84561(10) 0.0507 Uiso 1.0
H H111c 0.8032(5) 0.0967(6) -0.81550(13) 0.0507 Uiso 1.0
H H112c 0.9945(13) 0.0313(2) -0.79804(10) 0.0507 Uiso 1.0
H H101c 1.2170(5) 0.2099(7) -0.77986(13) 0.0507 Uiso 1.0
H H102c 1.0239(13) 0.2749(2) -0.79714(10) 0.0507 Uiso 1.0
H H91c 0.6874(5) 0.1836(7) -0.76672(13) 0.0507 Uiso 1.0
H H92c 0.8803(13) 0.1187(2) -0.74939(10) 0.0507 Uiso 1.0
H H81c 1.1014(5) 0.2989(7) -0.73149(13) 0.0507 Uiso 1.0
H H82c 0.9007(12) 0.3618(2) -0.74808(10) 0.0507 Uiso 1.0
H H71c 0.5732(5) 0.2659(7) -0.71700(13) 0.0507 Uiso 1.0
H H72c 0.7752(12) 0.2044(2) -0.70021(10) 0.0507 Uiso 1.0
H H61c 0.9826(5) 0.3823(6) -0.68132(12) 0.0507 Uiso 1.0
H H62c 0.7941(13) 0.4473(2) -0.69941(10) 0.0507 Uiso 1.0
H H51c 0.4510(5) 0.3588(6) -0.66983(12) 0.0507 Uiso 1.0
H H52c 0.6360(13) 0.2905(2) -0.65215(10) 0.0507 Uiso 1.0
H H41c 0.8603(5) 0.4659(6) -0.63275(12) 0.0507 Uiso 1.0
H H42c 0.6790(13) 0.5349(2) -0.65077(10) 0.0507 Uiso 1.0
H H31c 0.5056(14) 0.3771(2) -0.60418(10) 0.0507 Uiso 1.0
H H32c 0.3296(5) 0.4502(6) -0.62170(12) 0.0507 Uiso 1.0
H H21c 0.5778(15) 0.6222(2) -0.60216(10) 0.0507 Uiso 1.0
H H22c 0.7402(5) 0.5465(6) -0.58345(12) 0.0507 Uiso 1.0
H H31 0.1920(6) 0.6489(3) -0.52496(11) 0.0507 Uiso 1.0
H H32 0.2427(11) 0.5390(3) -0.50695(11) 0.0507 Uiso 1.0

loop_
_atom_type_symbol
_atom_type_scat_dispersion_real
_atom_type_scat_dispersion_imag
_atom_type_scat_source
O 0.000 0.000 International_Tables_Vol_C
C 0.000 0.000 International_Tables_Vol_C
H 0.000 0.000 International_Tables_Vol_C

loop_
_geom_angle_atom_site_label_1
_geom_angle_atom_site_label_2
_geom_angle_atom_site_label_3
_geom_angle_site_symmetry_1
_geom_angle_site_symmetry_3
_geom_angle
_geom_angle_publ_flag
C1a O1a C1 1_555 1_555 117.07(12) n
O1a C1a C2a 1_555 1_555 110.61(11) n
O1a C1a O2a 1_555 1_555 124.61(18) n
C2a C1a O2a 1_555 1_555 124.11(18) n
C1a C2a C3a 1_555 1_555 109.31(10) n
C1a C2a H21a 1_555 1_555 109.4(4) n
C1a C2a H22a 1_555 1_555 109.5(4) n
C3a C2a H21a 1_555 1_555 109.5(4) n
C3a C2a H22a 1_555 1_555 109.6(4) n
H21a C2a H22a 1_555 1_555 109.6(4) n
C2a C3a C4a 1_555 1_555 109.56(11) n
C2a C3a H31a 1_555 1_555 109.4(3) n
C2a C3a H32a 1_555 1_555 109.4(4) n
C4a C3a H31a 1_555 1_555 109.4(4) n
C4a C3a H32a 1_555 1_555 109.5(3) n
H31a C3a H32a 1_555 1_555 109.5(6) n
C3a C4a C5a 1_555 1_555 110.08(11) n
C3a C4a H41a 1_555 1_555 109.2(3) n
C3a C4a H42a 1_555 1_555 109.2(4) n
C5a C4a H41a 1_555 1_555 109.5(4) n
C5a C4a H42a 1_555 1_555 109.4(3) n
H41a C4a H42a 1_555 1_555 109.4(6) n
C4a C5a C6a 1_555 1_555 109.53(11) n
C4a C5a H51a 1_555 1_555 109.5(4) n
C4a C5a H52a 1_555 1_555 109.4(3) n
C6a C5a H51a 1_555 1_555 109.4(3) n
C6a C5a H52a 1_555 1_555 109.5(4) n
H51a C5a H52a 1_555 1_555 109.4(6) n
C5a C6a C7a 1_555 1_555 110.17(11) n
C5a C6a H61a 1_555 1_555 109.3(3) n
C5a C6a H62a 1_555 1_555 109.3(4) n
C7a C6a H61a 1_555 1_555 109.3(4) n
C7a C6a H62a 1_555 1_555 109.4(3) n
H61a C6a H62a 1_555 1_555 109.4(6) n
C6a C7a C8a 1_555 1_555 109.82(11) n
C6a C7a H71a 1_555 1_555 109.3(4) n
C6a C7a H72a 1_555 1_555 109.4(3) n
C8a C7a H71a 1_555 1_555 109.5(3) n
C8a C7a H72a 1_555 1_555 109.4(4) n
H71a C7a H72a 1_555 1_555 109.4(6) n
C7a C8a C9a 1_555 1_555 109.91(11) n
C7a C8a H81a 1_555 1_555 109.3(3) n
C7a C8a H82a 1_555 1_555 109.4(4) n
C9a C8a H81a 1_555 1_555 109.4(4) n
C9a C8a H82a 1_555 1_555 109.5(3) n
H81a C8a H82a 1_555 1_555 109.3(6) n
C8a C9a C10a 1_555 1_555 110.25(11) n
C8a C9a H91a 1_555 1_555 109.3(4) n
C8a C9a H92a 1_555 1_555 109.3(3) n
C10a C9a H91a 1_555 1_555 109.3(3) n
C10a C9a H92a 1_555 1_555 109.4(4) n
H91a C9a H92a 1_555 1_555 109.4(6) n
C9a C10a C11a 1_555 1_555 110.08(11) n
C9a C10a H101a 1_555 1_555 109.3(3) n
C9a C10a H102a 1_555 1_555 109.3(4) n
C11a C10a H101a 1_555 1_555 109.4(4) n
C11a C10a H102a 1_555 1_555 109.5(3) n
H101a C10a H102a 1_555 1_555 109.3(6) n
C10a C11a C12a 1_555 1_555 110.27(11) n
C10a C11a H111a 1_555 1_555 109.3(4) n
C10a C11a H112a 1_555 1_555 109.3(3) n
C12a C11a H111a 1_555 1_555 109.4(3) n
C12a C11a H112a 1_555 1_555 109.3(4) n
H111a C11a H112a 1_555 1_555 109.2(6) n
C11a C12a C13a 1_555 1_555 110.23(11) n
C11a C12a H121a 1_555 1_555 109.3(3) n
C11a C12a H122a 1_555 1_555 109.4(4) n
C13a C12a H121a 1_555 1_555 109.2(4) n
C13a C12a H122a 1_555 1_555 109.4(3) n
H121a C12a H122a 1_555 1_555 109.2(6) n
C12a C13a C14a 1_555 1_555 110.08(11) n
C12a C13a H131a 1_555 1_555 109.4(4) n
C12a C13a H132a 1_555 1_555 109.3(3) n
C14a C13a H131a 1_555 1_555 109.4(4) n
C14a C13a H132a 1_555 1_555 109.3(4) n
H131a C13a H132a 1_555 1_555 109.3(6) n
C13a C14a C15a 1_555 1_555 110.37(11) n
C13a C14a H141a 1_555 1_555 109.2(4) n
C13a C14a H142a 1_555 1_555 109.4(4) n
C15a C14a H141a 1_555 1_555 109.3(4) n
C15a C14a H142a 1_555 1_555 109.4(3) n
H141a C14a H142a 1_555 1_555 109.2(6) n
C14a C15a C16a 1_555 1_555 110.18(11) n
C14a C15a H151a 1_555 1_555 109.3(4) n
C14a C15a H152a 1_555 1_555 109.4(3) n
C16a C15a H151a 1_555 1_555 109.2(4) n
C16a C15a H152a 1_555 1_555 109.4(4) n
H151a C15a H152a 1_555 1_555 109.3(6) n
C15a C16a C17a 1_555 1_555 110.33(11) n
C15a C16a H161a 1_555 1_555 109.4(4) n
C15a C16a H162a 1_555 1_555 109.3(3) n
C17a C16a H161a 1_555 1_555 109.3(4) n
C17a C16a H162a 1_555 1_555 109.2(3) n
H161a C16a H162a 1_555 1_555 109.3(6) n
C16a C17a C18a 1_555 1_555 110.03(11) n
C16a C17a H171a 1_555 1_555 109.3(4) n
C16a C17a H172a 1_555 1_555 109.6(3) n
C18a C17a H171a 1_555 1_555 109.2(3) n
C18a C17a H172a 1_555 1_555 109.3(4) n
H171a C17a H172a 1_555 1_555 109.3(6) n
C17a C18a H181a 1_555 1_555 109.6(4) n
C17a C18a H182a 1_555 1_555 109.5(4) n
C17a C18a H183a 1_555 1_555 109.5(3) n
H181a C18a H182a 1_555 1_555 109.4(6) n
H181a C18a H183a 1_555 1_555 109.4(4) n
H182a C18a H183a 1_555 1_555 109.4(6) n
O1a C1 C2 1_555 1_555 110.56(10) n
O1a C1 H11 1_555 1_555 109.2(5) n
O1a C1 H12 1_555 1_555 109.3(3) n
C2 C1 H11 1_555 1_555 109.2(4) n
C2 C1 H12 1_555 1_555 109.4(2) n
H11 C1 H12 1_555 1_555 109.2(5) n
C1 C2 O1b 1_555 1_555 109.77(12) n
C1 C2 C3 1_555 1_555 110.61(10) n
C1 C2 H21 1_555 1_555 109.7(3) n
O1b C2 C3 1_555 1_555 107.64(11) n
O1b C2 H21 1_555 1_555 109.5(4) n
C3 C2 H21 1_555 1_555 109.6(4) n
C2 O1b C1b 1_555 1_555 117.33(14) n
O1b C1b C2b 1_555 1_555 110.93(12) n
O1b C1b O2b 1_555 1_555 124.4(3) n
C2b C1b O2b 1_555 1_555 124.5(2) n
C1b C2b C3b 1_555 1_555 110.10(10) n
C1b C2b H21b 1_555 1_555 109.3(3) n
C1b C2b H22b 1_555 1_555 109.3(3) n
C3b C2b H21b 1_555 1_555 109.4(2) n
C3b C2b H22b 1_555 1_555 109.4(4) n
H21b C2b H22b 1_555 1_555 109.3(4) n
C2b C3b C4b 1_555 1_555 110.18(10) n
C2b C3b H31b 1_555 1_555 109.4(3) n
C2b C3b H32b 1_555 1_555 109.3(4) n
C4b C3b H31b 1_555 1_555 109.4(3) n
C4b C3b H32b 1_555 1_555 109.3(4) n
H31b C3b H32b 1_555 1_555 109.3(4) n
C3b C4b C5b 1_555 1_555 109.64(10) n
C3b C4b H41b 1_555 1_555 109.4(3) n
C3b C4b H42b 1_555 1_555 109.5(4) n
C5b C4b H41b 1_555 1_555 109.4(3) n
C5b C4b H42b 1_555 1_555 109.4(4) n
H41b C4b H42b 1_555 1_555 109.5(4) n
C4b C5b C6b 1_555 1_555 110.80(10) n
C4b C5b H51b 1_555 1_555 109.2(4) n
C4b C5b H52b 1_555 1_555 109.1(3) n
C6b C5b H51b 1_555 1_555 109.2(4) n
C6b C5b H52b 1_555 1_555 109.2(3) n
H51b C5b H52b 1_555 1_555 109.3(4) n
C5b C6b C7b 1_555 1_555 109.33(10) n
C5b C6b H61b 1_555 1_555 109.3(4) n
C5b C6b H62b 1_555 1_555 109.6(3) n
C7b C6b H61b 1_555 1_555 109.6(4) n
C7b C6b H62b 1_555 1_555 109.5(3) n
H61b C6b H62b 1_555 1_555 109.4(4) n
C6b C7b C8b 1_555 1_555 110.64(10) n
C6b C7b H71b 1_555 1_555 109.2(4) n
C6b C7b H72b 1_555 1_555 109.2(3) n
C8b C7b H71b 1_555 1_555 109.2(4) n
C8b C7b H72b 1_555 1_555 109.3(3) n
H71b C7b H72b 1_555 1_555 109.2(4) n
C7b C8b C9b 1_555 1_555 109.74(10) n
C7b C8b H81b 1_555 1_555 109.4(4) n
C7b C8b H82b 1_555 1_555 109.4(3) n
C9b C8b H81b 1_555 1_555 109.5(4) n
C9b C8b H82b 1_555 1_555 109.5(3) n
H81b C8b H82b 1_555 1_555 109.4(4) n
C8b C9b C10b 1_555 1_555 120.11(12) n
C8b C9b H91b 1_555 1_555 119.5(5) n
C10b C9b H91b 1_555 1_555 119.5(5) n
C9b C10b C11b 1_555 1_555 120.32(12) n
C9b C10b H101b 1_555 1_555 119.6(5) n
C11b C10b H101b 1_555 1_555 119.7(5) n
C10b C11b C12b 1_555 1_555 109.67(10) n
C10b C11b H111b 1_555 1_555 109.6(4) n
C10b C11b H112b 1_555 1_555 109.3(3) n
C12b C11b H111b 1_555 1_555 109.5(4) n
C12b C11b H112b 1_555 1_555 109.4(3) n
H111b C11b H112b 1_555 1_555 109.4(4) n
C11b C12b C13b 1_555 1_555 110.60(10) n
C11b C12b H121b 1_555 1_555 109.1(3) n
C11b C12b H122b 1_555 1_555 109.3(4) n
C13b C12b H121b 1_555 1_555 109.2(3) n
C13b C12b H122b 1_555 1_555 109.4(3) n
H121b C12b H122b 1_555 1_555 109.3(4) n
C12b C13b C14b 1_555 1_555 109.80(10) n
C12b C13b H131b 1_555 1_555 109.3(3) n
C12b C13b H132b 1_555 1_555 109.4(3) n
C14b C13b H131b 1_555 1_555 109.3(3) n
C14b C13b H132b 1_555 1_555 109.5(4) n
H131b C13b H132b 1_555 1_555 109.4(5) n
C13b C14b C15b 1_555 1_555 110.66(10) n
C13b C14b H141b 1_555 1_555 109.0(3) n
C13b C14b H142b 1_555 1_555 109.3(4) n
C15b C14b H141b 1_555 1_555 109.2(3) n
C15b C14b H142b 1_555 1_555 109.3(3) n
H141b C14b H142b 1_555 1_555 109.3(5) n
C14b C15b C16b 1_555 1_555 110.38(10) n
C14b C15b H151b 1_555 1_555 109.4(3) n
C14b C15b H152b 1_555 1_555 109.3(3) n
C16b C15b H151b 1_555 1_555 109.4(4) n
C16b C15b H152b 1_555 1_555 109.1(3) n
H151b C15b H152b 1_555 1_555 109.3(5) n
C15b C16b C17b 1_555 1_555 110.37(10) n
C15b C16b H161b 1_555 1_555 109.3(4) n
C15b C16b H162b 1_555 1_555 109.3(3) n
C17b C16b H161b 1_555 1_555 109.3(3) n
C17b C16b H162b 1_555 1_555 109.2(3) n
H161b C16b H162b 1_555 1_555 109.3(5) n
C16b C17b C18b 1_555 1_555 110.52(11) n
C16b C17b H171b 1_555 1_555 109.6(3) n
C16b C17b H172b 1_555 1_555 109.4(3) n
C18b C17b H171b 1_555 1_555 109.1(4) n
C18b C17b H172b 1_555 1_555 109.0(3) n
H171b C17b H172b 1_555 1_555 109.3(5) n
C17b C18b H181b 1_555 1_555 109.7(3) n
C17b C18b H182b 1_555 1_555 109.6(4) n
C17b C18b H183b 1_555 1_555 109.4(3) n
H181b C18b H182b 1_555 1_555 109.5(5) n
H181b C18b H183b 1_555 1_555 109.3(4) n
H182b C18b H183b 1_555 1_555 109.4(4) n
C2 C3 O1c 1_555 1_555 110.45(12) n
C2 C3 H31 1_555 1_555 109.4(3) n
C2 C3 H32 1_555 1_555 109.1(3) n
O1c C3 H31 1_555 1_555 109.5(3) n
O1c C3 H32 1_555 1_555 109.1(3) n
H31 C3 H32 1_555 1_555 109.3(4) n
C3 O1c C1c 1_555 1_555 117.27(13) n
O1c C1c C2c 1_555 1_555 110.92(11) n
O1c C1c O2c 1_555 1_555 124.4(3) n
C2c C1c O2c 1_555 1_555 124.1(2) n
C1c C2c C3c 1_555 1_555 110.32(14) n
C1c C2c H21c 1_555 1_555 109.3(4) n
C1c C2c H22c 1_555 1_555 109.3(3) n
C3c C2c H21c 1_555 1_555 109.3(3) n
C3c C2c H22c 1_555 1_555 109.3(4) n
H21c C2c H22c 1_555 1_555 109.3(6) n
C2c C3c C4c 1_555 1_555 109.66(10) n
C2c C3c H31c 1_555 1_555 109.5(3) n
C2c C3c H32c 1_555 1_555 109.4(4) n
C4c C3c H31c 1_555 1_555 109.5(4) n
C4c C3c H32c 1_555 1_555 109.4(3) n
H31c C3c H32c 1_555 1_555 109.4(6) n
C3c C4c C5c 1_555 1_555 110.19(11) n
C3c C4c H41c 1_555 1_555 109.3(3) n
C3c C4c H42c 1_555 1_555 109.3(4) n
C5c C4c H41c 1_555 1_555 109.3(4) n
C5c C4c H42c 1_555 1_555 109.4(3) n
H41c C4c H42c 1_555 1_555 109.3(6) n
C4c C5c C6c 1_555 1_555 109.97(10) n
C4c C5c H51c 1_555 1_555 109.2(4) n
C4c C5c H52c 1_555 1_555 109.4(3) n
C6c C5c H51c 1_555 1_555 109.4(3) n
C6c C5c H52c 1_555 1_555 109.4(4) n
H51c C5c H52c 1_555 1_555 109.4(6) n
C5c C6c C7c 1_555 1_555 110.13(11) n
C5c C6c H61c 1_555 1_555 109.2(3) n
C5c C6c H62c 1_555 1_555 109.3(4) n
C7c C6c H61c 1_555 1_555 109.3(4) n
C7c C6c H62c 1_555 1_555 109.5(3) n
H61c C6c H62c 1_555 1_555 109.3(6) n
C6c C7c C8c 1_555 1_555 110.44(11) n
C6c C7c H71c 1_555 1_555 109.1(4) n
C6c C7c H72c 1_555 1_555 109.2(3) n
C8c C7c H71c 1_555 1_555 109.3(3) n
C8c C7c H72c 1_555 1_555 109.4(4) n
H71c C7c H72c 1_555 1_555 109.3(6) n
C7c C8c C9c 1_555 1_555 110.27(11) n
C7c C8c H81c 1_555 1_555 109.3(3) n
C7c C8c H82c 1_555 1_555 109.3(4) n
C9c C8c H81c 1_555 1_555 109.3(4) n
C9c C8c H82c 1_555 1_555 109.4(3) n
H81c C8c H82c 1_555 1_555 109.3(6) n
C8c C9c C10c 1_555 1_555 110.56(11) n
C8c C9c H91c 1_555 1_555 109.2(4) n
C8c C9c H92c 1_555 1_555 109.4(3) n
C10c C9c H91c 1_555 1_555 109.1(3) n
C10c C9c H92c 1_555 1_555 109.3(4) n
H91c C9c H92c 1_555 1_555 109.2(6) n
C9c C10c C11c 1_555 1_555 110.19(10) n
C9c C10c H101c 1_555 1_555 109.4(3) n
C9c C10c H102c 1_555 1_555 109.4(4) n
C11c C10c H101c 1_555 1_555 109.3(4) n
C11c C10c H102c 1_555 1_555 109.3(3) n
H101c C10c H102c 1_555 1_555 109.3(6) n
C10c C11c C12c 1_555 1_555 110.02(10) n
C10c C11c H111c 1_555 1_555 109.4(4) n
C10c C11c H112c 1_555 1_555 109.4(3) n
C12c C11c H111c 1_555 1_555 109.4(3) n
C12c C11c H112c 1_555 1_555 109.3(4) n
H111c C11c H112c 1_555 1_555 109.3(6) n
C11c C12c C13c 1_555 1_555 110.54(11) n
C11c C12c H121c 1_555 1_555 109.1(3) n
C11c C12c H122c 1_555 1_555 109.3(4) n
C13c C12c H121c 1_555 1_555 109.2(4) n
C13c C12c H122c 1_555 1_555 109.4(3) n
H121c C12c H122c 1_555 1_555 109.3(6) n
C12c C13c C14c 1_555 1_555 109.97(10) n
C12c C13c H131c 1_555 1_555 109.3(4) n
C12c C13c H132c 1_555 1_555 109.3(3) n
C14c C13c H131c 1_555 1_555 109.5(3) n
C14c C13c H132c 1_555 1_555 109.4(4) n
H131c C13c H132c 1_555 1_555 109.3(6) n
C13c C14c C15c 1_555 1_555 110.72(11) n
C13c C14c H141c 1_555 1_555 109.1(3) n
C13c C14c H142c 1_555 1_555 109.3(4) n
C15c C14c H141c 1_555 1_555 109.2(4) n
C15c C14c H142c 1_555 1_555 109.3(3) n
H141c C14c H142c 1_555 1_555 109.2(6) n
C14c C15c C16c 1_555 1_555 110.35(11) n
C14c C15c H151c 1_555 1_555 109.3(4) n
C14c C15c H152c 1_555 1_555 109.4(3) n
C16c C15c H151c 1_555 1_555 109.2(3) n
C16c C15c H152c 1_555 1_555 109.3(4) n
H151c C15c H152c 1_555 1_555 109.3(6) n
C15c C16c C17c 1_555 1_555 110.22(11) n
C15c C16c H161c 1_555 1_555 109.4(3) n
C15c C16c H162c 1_555 1_555 109.4(4) n
C17c C16c H161c 1_555 1_555 109.2(4) n
C17c C16c H162c 1_555 1_555 109.2(3) n
H161c C16c H162c 1_555 1_555 109.3(6) n
C16c C17c C18c 1_555 1_555 110.11(11) n
C16c C17c H171c 1_555 1_555 109.4(4) n
C16c C17c H172c 1_555 1_555 109.5(3) n
C18c C17c H171c 1_555 1_555 109.2(3) n
C18c C17c H172c 1_555 1_555 109.3(4) n
H171c C17c H172c 1_555 1_555 109.3(6) n
C17c C18c H181c 1_555 1_555 109.6(4) n
C17c C18c H182c 1_555 1_555 109.5(3) n
C17c C18c H183c 1_555 1_555 109.4(3) n
H181c C18c H182c 1_555 1_555 109.4(6) n
H181c C18c H183c 1_555 1_555 109.5(4) n
H182c C18c H183c 1_555 1_555 109.4(5) n

loop_
_geom_bond_atom_site_label_1
_geom_bond_atom_site_label_2
_geom_bond_site_symmetry_2
_geom_bond_distance
_geom_bond_publ_flag
O1a C1a 1_555 1.330(2) n
O1a C1 1_555 1.4600(19) n
C1a O1a 1_555 1.330(2) n
C1a C2a 1_555 1.4992(15) n
C1a O2a 1_555 1.200(2) n
C2a C1a 1_555 1.4992(15) n
C2a C3a 1_555 1.5196(17) n
C2a H21a 1_555 1.000(4) n
C2a H22a 1_555 1.000(4) n
O2a C1a 1_555 1.200(2) n
C3a C2a 1_555 1.5196(17) n
C3a C4a 1_555 1.5195(18) n
C3a H31a 1_555 1.000(4) n
C3a H32a 1_555 1.000(4) n
C4a C3a 1_555 1.5195(18) n
C4a C5a 1_555 1.5199(18) n
C4a H41a 1_555 1.000(4) n
C4a H42a 1_555 1.000(4) n
C5a C4a 1_555 1.5199(18) n
C5a C6a 1_555 1.5199(18) n
C5a H51a 1_555 1.000(4) n
C5a H52a 1_555 1.000(4) n
C6a C5a 1_555 1.5199(18) n
C6a C7a 1_555 1.5198(18) n
C6a H61a 1_555 1.000(4) n
C6a H62a 1_555 1.000(4) n
C7a C6a 1_555 1.5198(18) n
C7a C8a 1_555 1.5202(18) n
C7a H71a 1_555 1.000(4) n
C7a H72a 1_555 1.000(4) n
C8a C7a 1_555 1.5202(18) n
C8a C9a 1_555 1.5203(18) n
C8a H81a 1_555 1.000(4) n
C8a H82a 1_555 1.000(4) n
C9a C8a 1_555 1.5203(18) n
C9a C10a 1_555 1.5203(18) n
C9a H91a 1_555 1.000(4) n
C9a H92a 1_555 1.000(4) n
C10a C9a 1_555 1.5203(18) n
C10a C11a 1_555 1.5208(18) n
C10a H101a 1_555 1.000(4) n
C10a H102a 1_555 1.000(4) n
C11a C10a 1_555 1.5208(18) n
C11a C12a 1_555 1.5208(18) n
C11a H111a 1_555 1.000(4) n
C11a H112a 1_555 1.000(4) n
C12a C11a 1_555 1.5208(18) n
C12a C13a 1_555 1.5208(17) n
C12a H121a 1_555 1.000(4) n
C12a H122a 1_555 1.000(4) n
C13a C12a 1_555 1.5208(17) n
C13a C14a 1_555 1.5205(18) n
C13a H131a 1_555 1.000(4) n
C13a H132a 1_555 1.000(4) n
C14a C13a 1_555 1.5205(18) n
C14a C15a 1_555 1.5209(17) n
C14a H141a 1_555 1.000(4) n
C14a H142a 1_555 1.000(4) n
C15a C14a 1_555 1.5209(17) n
C15a C16a 1_555 1.5208(18) n
C15a H151a 1_555 1.000(4) n
C15a H152a 1_555 1.000(4) n
C16a C15a 1_555 1.5208(18) n
C16a C17a 1_555 1.5206(18) n
C16a H161a 1_555 1.000(3) n
C16a H162a 1_555 1.000(4) n
C17a C16a 1_555 1.5206(18) n
C17a C18a 1_555 1.5203(19) n
C17a H171a 1_555 1.000(4) n
C17a H172a 1_555 1.000(4) n
C18a C17a 1_555 1.5203(19) n
C18a H181a 1_555 1.000(4) n
C18a H182a 1_555 1.000(4) n
C18a H183a 1_555 1.000(4) n
C1 O1a 1_555 1.4600(19) n
C1 C2 1_555 1.5008(16) n
C1 H11 1_555 1.000(3) n
C1 H12 1_555 1.000(4) n
C2 C1 1_555 1.5008(16) n
C2 O1b 1_555 1.4603(18) n
C2 C3 1_555 1.5010(16) n
C2 H21 1_555 1.000(4) n
O1b C2 1_555 1.4603(18) n
O1b C1b 1_555 1.330(2) n
C1b O1b 1_555 1.330(2) n
C1b C2b 1_555 1.5003(18) n
C1b O2b 1_555 1.200(2) n
C2b C1b 1_555 1.5003(18) n
C2b C3b 1_555 1.5204(18) n
C2b H21b 1_555 1.000(4) n
C2b H22b 1_555 1.000(4) n
O2b C1b 1_555 1.200(2) n
C3b C2b 1_555 1.5204(18) n
C3b C4b 1_555 1.5206(18) n
C3b H31b 1_555 1.000(4) n
C3b H32b 1_555 1.000(4) n
C4b C3b 1_555 1.5206(18) n
C4b C5b 1_555 1.5203(17) n
C4b H41b 1_555 1.000(4) n
C4b H42b 1_555 1.000(4) n
C5b C4b 1_555 1.5203(17) n
C5b C6b 1_555 1.5204(18) n
C5b H51b 1_555 1.000(4) n
C5b H52b 1_555 1.000(4) n
C6b C5b 1_555 1.5204(18) n
C6b C7b 1_555 1.5206(18) n
C6b H61b 1_555 1.000(4) n
C6b H62b 1_555 1.000(4) n
C7b C6b 1_555 1.5206(18) n
C7b C8b 1_555 1.5202(18) n
C7b H71b 1_555 1.000(4) n
C7b H72b 1_555 1.000(4) n
C8b C7b 1_555 1.5202(18) n
C8b C9b 1_555 1.5005(18) n
C8b H81b 1_555 1.000(4) n
C8b H82b 1_555 1.000(4) n
C9b C8b 1_555 1.5005(18) n
C9b C10b 1_555 1.320(2) n
C9b H91b 1_555 1.000(3) n
C10b C9b 1_555 1.320(2) n
C10b C11b 1_555 1.5004(18) n
C10b H101b 1_555 1.000(3) n
C11b C10b 1_555 1.5004(18) n
C11b C12b 1_555 1.5203(18) n
C11b H111b 1_555 1.000(4) n
C11b H112b 1_555 1.000(4) n
C12b C11b 1_555 1.5203(18) n
C12b C13b 1_555 1.5206(18) n
C12b H121b 1_555 1.000(4) n
C12b H122b 1_555 1.000(4) n
C13b C12b 1_555 1.5206(18) n
C13b C14b 1_555 1.5209(18) n
C13b H131b 1_555 1.000(4) n
C13b H132b 1_555 1.000(4) n
C14b C13b 1_555 1.5209(18) n
C14b C15b 1_555 1.5211(18) n
C14b H141b 1_555 1.000(4) n
C14b H142b 1_555 1.000(4) n
C15b C14b 1_555 1.5211(18) n
C15b C16b 1_555 1.5212(18) n
C15b H151b 1_555 1.000(4) n
C15b H152b 1_555 1.000(4) n
C16b C15b 1_555 1.5212(18) n
C16b C17b 1_555 1.5214(18) n
C16b H161b 1_555 1.000(4) n
C16b H162b 1_555 1.000(4) n
C17b C16b 1_555 1.5214(18) n
C17b C18b 1_555 1.5206(19) n
C17b H171b 1_555 1.000(4) n
C17b H172b 1_555 1.000(4) n
C18b C17b 1_555 1.5206(19) n
C18b H181b 1_555 1.000(4) n
C18b H182b 1_555 1.000(4) n
C18b H183b 1_555 1.000(4) n
C3 C2 1_555 1.5010(16) n
C3 O1c 1_555 1.461(2) n
C3 H31 1_555 1.000(4) n
C3 H32 1_555 1.000(4) n
O1c C3 1_555 1.461(2) n
O1c C1c 1_555 1.3309(19) n
C1c O1c 1_555 1.3309(19) n
C1c C2c 1_555 1.5001(16) n
C1c O2c 1_555 1.200(4) n
C2c C1c 1_555 1.5001(16) n
C2c C3c 1_555 1.5202(18) n
C2c H21c 1_555 1.000(4) n
C2c H22c 1_555 1.000(4) n
O2c C1c 1_555 1.200(4) n
C3c C2c 1_555 1.5202(18) n
C3c C4c 1_555 1.5201(18) n
C3c H31c 1_555 1.000(4) n
C3c H32c 1_555 1.000(4) n
C4c C3c 1_555 1.5201(18) n
C4c C5c 1_555 1.5202(18) n
C4c H41c 1_555 1.000(4) n
C4c H42c 1_555 1.000(4) n
C5c C4c 1_555 1.5202(18) n
C5c C6c 1_555 1.5203(18) n
C5c H51c 1_555 1.000(4) n
C5c H52c 1_555 1.000(4) n
C6c C5c 1_555 1.5203(18) n
C6c C7c 1_555 1.5207(18) n
C6c H61c 1_555 1.000(4) n
C6c H62c 1_555 1.000(4) n
C7c C6c 1_555 1.5207(18) n
C7c C8c 1_555 1.5210(18) n
C7c H71c 1_555 1.000(4) n
C7c H72c 1_555 1.000(4) n
C8c C7c 1_555 1.5210(18) n
C8c C9c 1_555 1.5211(17) n
C8c H81c 1_555 1.000(4) n
C8c H82c 1_555 1.000(4) n
C9c C8c 1_555 1.5211(17) n
C9c C10c 1_555 1.5206(18) n
C9c H91c 1_555 1.000(4) n
C9c H92c 1_555 1.000(4) n
C10c C9c 1_555 1.5206(18) n
C10c C11c 1_555 1.5209(18) n
C10c H101c 1_555 1.000(4) n
C10c H102c 1_555 1.000(4) n
C11c C10c 1_555 1.5209(18) n
C11c C12c 1_555 1.5204(18) n
C11c H111c 1_555 1.000(4) n
C11c H112c 1_555 1.000(4) n
C12c C11c 1_555 1.5204(18) n
C12c C13c 1_555 1.5208(18) n
C12c H121c 1_555 1.000(4) n
C12c H122c 1_555 1.000(4) n
C13c C12c 1_555 1.5208(18) n
C13c C14c 1_555 1.5209(18) n
C13c H131c 1_555 1.000(4) n
C13c H132c 1_555 1.000(4) n
C14c C13c 1_555 1.5209(18) n
C14c C15c 1_555 1.5213(18) n
C14c H141c 1_555 1.000(4) n
C14c H142c 1_555 1.000(4) n
C15c C14c 1_555 1.5213(18) n
C15c C16c 1_555 1.5210(18) n
C15c H151c 1_555 1.000(4) n
C15c H152c 1_555 1.000(4) n
C16c C15c 1_555 1.5210(18) n
C16c C17c 1_555 1.5206(18) n
C16c H161c 1_555 1.000(4) n
C16c H162c 1_555 1.000(4) n
C17c C16c 1_555 1.5206(18) n
C17c C18c 1_555 1.5201(19) n
C17c H171c 1_555 1.000(4) n
C17c H172c 1_555 1.000(4) n
C18c C17c 1_555 1.5201(19) n
C18c H181c 1_555 1.000(4) n
C18c H182c 1_555 1.000(4) n
C18c H183c 1_555 1.000(4) n
H181a C18a 1_555 1.000(4) n
H182a C18a 1_555 1.000(4) n
H183a C18a 1_555 1.000(4) n
H171a C17a 1_555 1.000(4) n
H172a C17a 1_555 1.000(4) n
H161a C16a 1_555 1.000(3) n
H162a C16a 1_555 1.000(4) n
H151a C15a 1_555 1.000(4) n
H152a C15a 1_555 1.000(4) n
H141a C14a 1_555 1.000(4) n
H142a C14a 1_555 1.000(4) n
H131a C13a 1_555 1.000(4) n
H132a C13a 1_555 1.000(4) n
H121a C12a 1_555 1.000(4) n
H122a C12a 1_555 1.000(4) n
H111a C11a 1_555 1.000(4) n
H112a C11a 1_555 1.000(4) n
H101a C10a 1_555 1.000(4) n
H102a C10a 1_555 1.000(4) n
H91a C9a 1_555 1.000(4) n
H92a C9a 1_555 1.000(4) n
H81a C8a 1_555 1.000(4) n
H82a C8a 1_555 1.000(4) n
H71a C7a 1_555 1.000(4) n
H72a C7a 1_555 1.000(4) n
H61a C6a 1_555 1.000(4) n
H62a C6a 1_555 1.000(4) n
H51a C5a 1_555 1.000(4) n
H52a C5a 1_555 1.000(4) n
H41a C4a 1_555 1.000(4) n
H42a C4a 1_555 1.000(4) n
H31a C3a 1_555 1.000(4) n
H32a C3a 1_555 1.000(4) n
H21a C2a 1_555 1.000(4) n
H22a C2a 1_555 1.000(4) n
H11 C1 1_555 1.000(3) n
H12 C1 1_555 1.000(4) n
H181b C18b 1_555 1.000(4) n
H182b C18b 1_555 1.000(4) n
H183b C18b 1_555 1.000(4) n
H171b C17b 1_555 1.000(4) n
H172b C17b 1_555 1.000(4) n
H161b C16b 1_555 1.000(4) n
H162b C16b 1_555 1.000(4) n
H151b C15b 1_555 1.000(4) n
H152b C15b 1_555 1.000(4) n
H141b C14b 1_555 1.000(4) n
H142b C14b 1_555 1.000(4) n
H131b C13b 1_555 1.000(4) n
H132b C13b 1_555 1.000(4) n
H121b C12b 1_555 1.000(4) n
H122b C12b 1_555 1.000(4) n
H111b C11b 1_555 1.000(4) n
H112b C11b 1_555 1.000(4) n
H101b C10b 1_555 1.000(3) n
H91b C9b 1_555 1.000(3) n
H81b C8b 1_555 1.000(4) n
H82b C8b 1_555 1.000(4) n
H71b C7b 1_555 1.000(4) n
H72b C7b 1_555 1.000(4) n
H61b C6b 1_555 1.000(4) n
H62b C6b 1_555 1.000(4) n
H51b C5b 1_555 1.000(4) n
H52b C5b 1_555 1.000(4) n
H41b C4b 1_555 1.000(4) n
H42b C4b 1_555 1.000(4) n
H31b C3b 1_555 1.000(4) n
H32b C3b 1_555 1.000(4) n
H21b C2b 1_555 1.000(4) n
H22b C2b 1_555 1.000(4) n
H21 C2 1_555 1.000(4) n
H181c C18c 1_555 1.000(4) n
H182c C18c 1_555 1.000(4) n
H183c C18c 1_555 1.000(4) n
H171c C17c 1_555 1.000(4) n
H172c C17c 1_555 1.000(4) n
H161c C16c 1_555 1.000(4) n
H162c C16c 1_555 1.000(4) n
H151c C15c 1_555 1.000(4) n
H152c C15c 1_555 1.000(4) n
H141c C14c 1_555 1.000(4) n
H142c C14c 1_555 1.000(4) n
H131c C13c 1_555 1.000(4) n
H132c C13c 1_555 1.000(4) n
H121c C12c 1_555 1.000(4) n
H122c C12c 1_555 1.000(4) n
H111c C11c 1_555 1.000(4) n
H112c C11c 1_555 1.000(4) n
H101c C10c 1_555 1.000(4) n
H102c C10c 1_555 1.000(4) n
H91c C9c 1_555 1.000(4) n
H92c C9c 1_555 1.000(4) n
H81c C8c 1_555 1.000(4) n
H82c C8c 1_555 1.000(4) n
H71c C7c 1_555 1.000(4) n
H72c C7c 1_555 1.000(4) n
H61c C6c 1_555 1.000(4) n
H62c C6c 1_555 1.000(4) n
H51c C5c 1_555 1.000(4) n
H52c C5c 1_555 1.000(4) n
H41c C4c 1_555 1.000(4) n
H42c C4c 1_555 1.000(4) n
H31c C3c 1_555 1.000(4) n
H32c C3c 1_555 1.000(4) n
H21c C2c 1_555 1.000(4) n
H22c C2c 1_555 1.000(4) n
H31 C3 1_555 1.000(4) n
H32 C3 1_555 1.000(4) n
